data_7151783
loop_
_publ_author_name
'Amat, Mercedes'
'Arr\'oniz, Carlos'
'Molins, Elies'
'Escolano, Carmen'
'Bosch, Joan'

_publ_section_title
;
 Highly stereoselective double (R)-phenylglycinol-induced
 cyclocondensation reactions of symmetric aryl bis(oxoacids).
;
_journal_issue 7
_journal_name_full 'Organic &amp; biomolecular chemistry'
_journal_page_first 2175
_journal_page_last 2184
_journal_paper_doi 10.1039/c0ob00970a
_journal_volume 9
_journal_year 2011
_chemical_absolute_configuration syn
_chemical_compound_source 'synthesis as described'
_chemical_formula_moiety 'C29 H27 N3 O4'
_chemical_formula_sum 'C29 H27 N3 O4'
_chemical_formula_weight 481.53
_chemical_name_systematic
;
?
;
_space_group_IT_number 4
_symmetry_cell_setting monoclinic
_symmetry_Int_Tables_number 4
_symmetry_space_group_name_Hall 'P 2yb'
_symmetry_space_group_name_H-M 'P 1 21 1'
_atom_sites_solution_hydrogens geom
_atom_sites_solution_primary direct
_atom_sites_solution_secondary difmap
_audit_conform_dict_location ftp://ftp.iucr.org/pub/cif_core.dic
_audit_conform_dict_name cif_core.dic
_audit_conform_dict_version 2.2
_audit_creation_date 2007-04-19T20:39:44-00:00
_audit_creation_method 'WinGX routine CIF_UPDATE'
_cell_angle_alpha 90
_cell_angle_beta 91.90(4)
_cell_angle_gamma 90
_cell_formula_units_Z 4
_cell_length_a 10.613(4)
_cell_length_b 10.186(3)
_cell_length_c 23.142(12)
_cell_measurement_reflns_used 25
_cell_measurement_temperature 294(2)
_cell_measurement_theta_max 15.4
_cell_measurement_theta_min 12.3
_cell_measurement_wavelength 0.71073
_cell_volume 2500.4(18)
_computing_cell_refinement 'CAD4 Express (Enraf Nonius, 1994)'
_computing_data_collection 'CAD4 Express (Enraf Nonius, 1994)'
_computing_data_reduction 'XCAD4 (Harms & Wocadlo, 1995)'
_computing_molecular_graphics 'Ortep-3 for Windows (Farrugia, 1997)'
_computing_publication_material 'WinGX publication routines (Farrugia, 1999)'
_computing_structure_refinement 'SHELXL-97 (Sheldrick, 1997)'
_computing_structure_solution 'SHELXS-86 (Sheldrick, 1986)'
_diffrn_ambient_temperature 294(2)
_diffrn_detector 'scintillation LiI'
_diffrn_detector_dtime 1.195
_diffrn_measured_fraction_theta_full 0.997
_diffrn_measured_fraction_theta_max 0.997
_diffrn_measurement_device '\k-geometry diffractometer'
_diffrn_measurement_device_type 'Enraf Nonius CAD4'
_diffrn_measurement_method 'non-profiled omega scans'
_diffrn_orient_matrix_type
;
x-axis points to radiation source
the matrix is specified in reciprocal space
;
_diffrn_orient_matrix_UB_11 0.087725
_diffrn_orient_matrix_UB_12 -0.035402
_diffrn_orient_matrix_UB_13 0.003688
_diffrn_orient_matrix_UB_21 -0.004272
_diffrn_orient_matrix_UB_22 0.003643
_diffrn_orient_matrix_UB_23 0.043096
_diffrn_orient_matrix_UB_31 -0.034157
_diffrn_orient_matrix_UB_32 -0.09136
_diffrn_orient_matrix_UB_33 0.00022
_diffrn_radiation_monochromator graphite
_diffrn_radiation_probe x-ray
_diffrn_radiation_type MoK\a
_diffrn_radiation_wavelength 0.71073
_diffrn_reflns_av_R_equivalents 0.0345
_diffrn_reflns_av_unetI/netI 0.0312
_diffrn_reflns_limit_h_max 12
_diffrn_reflns_limit_h_min -12
_diffrn_reflns_limit_k_max 12
_diffrn_reflns_limit_k_min 0
_diffrn_reflns_limit_l_max 27
_diffrn_reflns_limit_l_min 0
_diffrn_reflns_number 4777
_diffrn_reflns_theta_full 25
_diffrn_reflns_theta_max 25
_diffrn_reflns_theta_min 1.76
_diffrn_source 'Enraf Nonius FR590'
_diffrn_standards_decay_% 0
_diffrn_standards_interval_time 60
_diffrn_standards_number 2
_exptl_absorpt_coefficient_mu 0.086
_exptl_absorpt_correction_T_max 0.703
_exptl_absorpt_correction_T_min 0.245
_exptl_absorpt_correction_type refdelf
_exptl_absorpt_process_details
;
(See: Walker, N. & Stuart, D. (1983) Acta Cryst. A39, 158-166)
;
_exptl_crystal_colour colorless
_exptl_crystal_density_diffrn 1.279
_exptl_crystal_density_method 'not measured'
_exptl_crystal_description prism
_exptl_crystal_F_000 1016
_exptl_crystal_size_max 0.46
_exptl_crystal_size_mid 0.38
_exptl_crystal_size_min 0.33
_refine_diff_density_max 0.284
_refine_diff_density_min -0.223
_refine_diff_density_rms 0.05
_refine_ls_abs_structure_details 'Flack H D (1983), Acta Cryst. A39, 876-881'
_refine_ls_abs_structure_Flack 2(3)
_refine_ls_extinction_method none
_refine_ls_goodness_of_fit_ref 1.119
_refine_ls_hydrogen_treatment calcd
_refine_ls_matrix_type full
_refine_ls_number_parameters 649
_refine_ls_number_reflns 4657
_refine_ls_number_restraints 1
_refine_ls_restrained_S_all 1.119
_refine_ls_R_factor_all 0.0968
_refine_ls_R_factor_gt 0.0653
_refine_ls_shift/su_max 0
_refine_ls_shift/su_mean 0
_refine_ls_structure_factor_coef Fsqd
_refine_ls_weighting_details 'calc w=1/[\s^2^(Fo^2^)+(0.0270P)^2^+4.0244P] where P=(Fo^2^+2Fc^2^)/3'
_refine_ls_weighting_scheme calc
_refine_ls_wR_factor_gt 0.1386
_refine_ls_wR_factor_ref 0.158
_reflns_number_gt 3499
_reflns_number_total 4657
_reflns_threshold_expression >2sigma(I)
_cod_data_source_file c0ob00970a.txt
_cod_data_source_block jb62
_cod_original_sg_symbol_H-M 'P 21'
_cod_database_code 7151783
_diffrn_standards_decay_corr_max 1
_diffrn_standards_decay_corr_min 1

loop_
_symmetry_equiv_pos_as_xyz
'x, y, z'
'-x, y+1/2, -z'

loop_
_atom_site_label
_atom_site_type_symbol
_atom_site_fract_x
_atom_site_fract_y
_atom_site_fract_z
_atom_site_U_iso_or_equiv
_atom_site_adp_type
_atom_site_occupancy
_atom_site_symmetry_multiplicity
_atom_site_calc_flag
_atom_site_refinement_flags
_atom_site_disorder_assembly
_atom_site_disorder_group
N1 N 0.3046(5) -0.1063(6) 0.4727(2) 0.0469(14) Uani 1 1 d . . .
N25 N 0.1299(5) -0.1563(6) 0.5615(3) 0.0534(15) Uani 1 1 d . . .
N65 N 0.2738(5) -0.0468(6) 0.3533(2) 0.0501(14) Uani 1 1 d . . .
O24 O -0.0813(5) -0.1289(6) 0.5419(3) 0.0709(16) Uani 1 1 d . . .
O28 O 0.2668(5) -0.3031(6) 0.6019(2) 0.0617(14) Uani 1 1 d . . .
O64 O 0.0859(6) -0.0453(7) 0.3023(3) 0.092(2) Uani 1 1 d . . .
O68 O 0.4428(4) 0.0860(5) 0.3605(2) 0.0576(13) Uani 1 1 d . . .
C2 C 0.3372(6) -0.1723(7) 0.5214(3) 0.0464(16) Uani 1 1 d . . .
C3 C 0.4615(6) -0.1725(8) 0.5432(3) 0.0526(18) Uani 1 1 d . . .
H3 H 0.4834 -0.2201 0.5763 0.063 Uiso 1 1 calc R . .
C4 C 0.5503(7) -0.1023(8) 0.5155(3) 0.0573(19) Uani 1 1 d . . .
H4 H 0.6334 -0.102 0.5296 0.069 Uiso 1 1 calc R . .
C5 C 0.5167(6) -0.0306(7) 0.4660(3) 0.0495(17) Uani 1 1 d . . .
H5 H 0.5752 0.0202 0.447 0.059 Uiso 1 1 calc R . .
C6 C 0.3918(6) -0.0387(7) 0.4464(3) 0.0415(15) Uani 1 1 d . . .
C6A C -0.1685(6) 0.0756(7) -0.0196(3) 0.0449(16) Uani 1 1 d . . .
C21 C 0.2286(6) -0.2444(7) 0.5474(3) 0.0502(17) Uani 1 1 d . . .
C22 C 0.1692(7) -0.3451(8) 0.5054(3) 0.063(2) Uani 1 1 d . . .
H22A H 0.1522 -0.4272 0.5249 0.075 Uiso 1 1 calc R . .
H22B H 0.2234 -0.3619 0.4733 0.075 Uiso 1 1 calc R . .
C23 C 0.0463(7) -0.2779(9) 0.4848(3) 0.065(2) Uani 1 1 d . . .
H23A H 0.0565 -0.2348 0.4479 0.078 Uiso 1 1 calc R . .
H23B H -0.0219 -0.341 0.4809 0.078 Uiso 1 1 calc R . .
C24 C 0.0207(7) -0.1782(8) 0.5319(3) 0.0558(19) Uani 1 1 d . . .
C26 C 0.1394(7) -0.1149(8) 0.6215(3) 0.0564(19) Uani 1 1 d . . .
H26 H 0.0626 -0.1424 0.6406 0.068 Uiso 1 1 calc R . .
C27 C 0.2501(8) -0.2018(10) 0.6443(3) 0.071(2) Uani 1 1 d . . .
H27A H 0.3264 -0.1499 0.6491 0.086 Uiso 1 1 calc R . .
H27B H 0.2306 -0.2401 0.6813 0.086 Uiso 1 1 calc R . .
C29 C 0.1579(7) 0.0297(9) 0.6315(3) 0.058(2) Uani 1 1 d . . .
C30 C 0.0971(11) 0.0906(12) 0.6740(5) 0.109(4) Uani 1 1 d . . .
H30 H 0.0422 0.043 0.6965 0.131 Uiso 1 1 calc R . .
C31 C 0.1153(14) 0.2232(13) 0.6848(6) 0.145(6) Uani 1 1 d . . .
H31 H 0.0753 0.263 0.7154 0.174 Uiso 1 1 calc R . .
C32 C 0.1907(11) 0.2947(12) 0.6512(5) 0.103(4) Uani 1 1 d . . .
H32 H 0.2023 0.3839 0.658 0.124 Uiso 1 1 calc R . .
C33 C 0.2488(10) 0.2349(10) 0.6076(4) 0.086(3) Uani 1 1 d . . .
H33 H 0.2985 0.284 0.5832 0.103 Uiso 1 1 calc R . .
C34 C 0.2357(8) 0.1028(9) 0.5987(4) 0.072(2) Uani 1 1 d . . .
H34 H 0.2806 0.0623 0.5698 0.087 Uiso 1 1 calc R . .
C61 C 0.3416(6) 0.0375(7) 0.3939(3) 0.0456(16) Uani 1 1 d . . .
C62 C 0.2493(6) 0.1450(8) 0.4089(3) 0.0568(19) Uani 1 1 d . . .
H62A H 0.269 0.2263 0.3894 0.068 Uiso 1 1 calc R . .
H62B H 0.2503 0.1605 0.4503 0.068 Uiso 1 1 calc R . .
C63 C 0.1218(7) 0.0913(10) 0.3876(4) 0.077(3) Uani 1 1 d . . .
H63A H 0.0784 0.0493 0.4188 0.092 Uiso 1 1 calc R . .
H63B H 0.069 0.1611 0.3717 0.092 Uiso 1 1 calc R . .
C64 C 0.1526(7) -0.0061(8) 0.3419(3) 0.060(2) Uani 1 1 d . . .
C66 C 0.3594(7) -0.0982(8) 0.3100(3) 0.058(2) Uani 1 1 d . . .
H66 H 0.3287 -0.0709 0.2714 0.07 Uiso 1 1 calc R . .
C67 C 0.4801(8) -0.0240(9) 0.3254(3) 0.066(2) Uani 1 1 d . . .
H67A H 0.539 -0.0799 0.3468 0.079 Uiso 1 1 calc R . .
H67B H 0.5198 0.0065 0.2907 0.079 Uiso 1 1 calc R . .
C69 C 0.3704(8) -0.2475(8) 0.3114(3) 0.064(2) Uani 1 1 d . . .
C70 C 0.2824(10) -0.3237(10) 0.3360(4) 0.081(3) Uani 1 1 d . . .
H70 H 0.2131 -0.2849 0.3526 0.097 Uiso 1 1 calc R . .
C71 C 0.2951(11) -0.4609(11) 0.3365(5) 0.100(3) Uani 1 1 d . . .
H71 H 0.2359 -0.5133 0.3542 0.12 Uiso 1 1 calc R . .
C72 C 0.3955(11) -0.5158(10) 0.3106(5) 0.095(3) Uani 1 1 d . . .
H72 H 0.4019 -0.6067 0.3087 0.114 Uiso 1 1 calc R . .
C73 C 0.4866(9) -0.4403(10) 0.2876(4) 0.080(3) Uani 1 1 d . . .
H73 H 0.5573 -0.4798 0.2725 0.097 Uiso 1 1 calc R . .
C74 C 0.4750(8) -0.3049(9) 0.2865(3) 0.068(2) Uani 1 1 d . . .
H74 H 0.5358 -0.2531 0.2696 0.081 Uiso 1 1 calc R . .
N1A N -0.1955(5) 0.0099(6) 0.0284(2) 0.0434(13) Uani 1 1 d . . .
N25A N -0.2020(5) -0.0504(6) 0.1505(2) 0.0467(14) Uani 1 1 d . . .
N65A N -0.3826(5) 0.0570(6) -0.0606(3) 0.0503(15) Uani 1 1 d . . .
O24A O -0.3665(5) -0.0624(7) 0.2107(2) 0.0850(19) Uani 1 1 d . . .
O28A O -0.0355(4) -0.1838(5) 0.13966(19) 0.0532(12) Uani 1 1 d . . .
O64A O -0.5939(5) 0.0337(6) -0.0423(3) 0.0710(16) Uani 1 1 d . . .
O68A O -0.2517(5) 0.2013(5) -0.1019(2) 0.0579(13) Uani 1 1 d . . .
C2A C -0.1030(5) -0.0580(7) 0.0555(3) 0.0394(14) Uani 1 1 d . . .
C3A C 0.0175(6) -0.0628(8) 0.0354(3) 0.0501(17) Uani 1 1 d . . .
H3A H 0.0796 -0.1122 0.0546 0.06 Uiso 1 1 calc R . .
C4A C 0.0444(6) 0.0071(8) -0.0137(3) 0.0527(18) Uani 1 1 d . . .
H4A H 0.1253 0.0062 -0.0279 0.063 Uiso 1 1 calc R . .
C5A C -0.0497(6) 0.0783(7) -0.0414(3) 0.0490(17) Uani 1 1 d . . .
H5A H -0.0333 0.1273 -0.0742 0.059 Uiso 1 1 calc R . .
C21A C -0.1424(6) -0.1328(7) 0.1086(3) 0.0452(16) Uani 1 1 d . . .
C22A C -0.2398(6) -0.2400(8) 0.0940(3) 0.0561(19) Uani 1 1 d . . .
H22C H -0.2561 -0.2452 0.0526 0.067 Uiso 1 1 calc R . .
H22D H -0.2101 -0.3248 0.1078 0.067 Uiso 1 1 calc R . .
C23A C -0.3572(8) -0.2000(11) 0.1243(4) 0.087(3) Uani 1 1 d . . .
H23C H -0.3941 -0.2748 0.1434 0.105 Uiso 1 1 calc R . .
H23D H -0.4191 -0.1635 0.097 0.105 Uiso 1 1 calc R . .
C24A C -0.3147(7) -0.0972(8) 0.1683(3) 0.059(2) Uani 1 1 d . . .
C26A C -0.1059(7) 0.0038(8) 0.1903(3) 0.0521(18) Uani 1 1 d . . .
H26A H -0.1281 -0.0184 0.2299 0.062 Uiso 1 1 calc R . .
C27A C 0.0109(7) -0.0768(8) 0.1746(3) 0.061(2) Uani 1 1 d . . .
H27C H 0.069 -0.0234 0.1532 0.073 Uiso 1 1 calc R . .
H27D H 0.0542 -0.1094 0.2093 0.073 Uiso 1 1 calc R . .
C29A C -0.0908(8) 0.1510(8) 0.1862(3) 0.058(2) Uani 1 1 d . . .
C30A C 0.0113(9) 0.2123(9) 0.2128(4) 0.072(2) Uani 1 1 d . . .
H30A H 0.0731 0.1621 0.2318 0.087 Uiso 1 1 calc R . .
C31A C 0.0232(10) 0.3480(10) 0.2115(4) 0.085(3) Uani 1 1 d . . .
H31A H 0.091 0.3884 0.2307 0.102 Uiso 1 1 calc R . .
C32A C -0.0660(10) 0.4230(10) 0.1816(4) 0.086(3) Uani 1 1 d . . .
H32A H -0.0567 0.5136 0.1792 0.103 Uiso 1 1 calc R . .
C33A C -0.1681(10) 0.3623(10) 0.1555(5) 0.091(3) Uani 1 1 d . . .
H33A H -0.2302 0.4121 0.1366 0.109 Uiso 1 1 calc R . .
C34A C -0.1791(9) 0.2288(9) 0.1574(4) 0.080(3) Uani 1 1 d . . .
H34A H -0.248 0.1891 0.1387 0.096 Uiso 1 1 calc R . .
C61A C -0.2805(6) 0.1483(7) -0.0467(3) 0.0481(17) Uani 1 1 d . . .
C62A C -0.3374(7) 0.2484(8) -0.0065(3) 0.063(2) Uani 1 1 d . . .
H62C H -0.3564 0.3296 -0.0269 0.076 Uiso 1 1 calc R . .
H62D H -0.28 0.2673 0.0259 0.076 Uiso 1 1 calc R . .
C63A C -0.4581(7) 0.1837(9) 0.0140(4) 0.067(2) Uani 1 1 d . . .
H63C H -0.4437 0.1427 0.0515 0.081 Uiso 1 1 calc R . .
H63D H -0.5252 0.2478 0.0168 0.081 Uiso 1 1 calc R . .
C64A C -0.4906(7) 0.0820(8) -0.0318(3) 0.0525(18) Uani 1 1 d . . .
C66A C -0.3813(7) 0.0145(8) -0.1205(3) 0.0543(19) Uani 1 1 d . . .
H66A H -0.4598 0.0428 -0.1403 0.065 Uiso 1 1 calc R . .
C67A C -0.2716(8) 0.0981(9) -0.1427(3) 0.065(2) Uani 1 1 d . . .
H67C H -0.1961 0.0451 -0.1454 0.078 Uiso 1 1 calc R . .
H67D H -0.2931 0.1337 -0.1806 0.078 Uiso 1 1 calc R . .
C69A C -0.3659(7) -0.1314(8) -0.1291(3) 0.0546(19) Uani 1 1 d . . .
C70A C -0.4480(9) -0.1973(11) -0.1650(4) 0.084(3) Uani 1 1 d . . .
H70A H -0.5124 -0.1512 -0.1842 0.101 Uiso 1 1 calc R . .
C71A C -0.4378(12) -0.3329(12) -0.1737(4) 0.102(4) Uani 1 1 d . . .
H71A H -0.4923 -0.3764 -0.1995 0.123 Uiso 1 1 calc R . .
C72A C -0.3428(13) -0.4019(12) -0.1424(5) 0.104(4) Uani 1 1 d . . .
H72A H -0.3351 -0.4924 -0.1464 0.125 Uiso 1 1 calc R . .
C73A C -0.2644(11) -0.3359(10) -0.1070(5) 0.092(3) Uani 1 1 d . . .
H73A H -0.2013 -0.3816 -0.0867 0.111 Uiso 1 1 calc R . .
C74A C -0.2734(8) -0.2032(9) -0.0993(4) 0.071(2) Uani 1 1 d . . .
H74A H -0.2171 -0.1607 -0.074 0.085 Uiso 1 1 calc R . .

loop_
_atom_site_aniso_label
_atom_site_aniso_U_11
_atom_site_aniso_U_22
_atom_site_aniso_U_33
_atom_site_aniso_U_23
_atom_site_aniso_U_13
_atom_site_aniso_U_12
N1 0.041(3) 0.046(3) 0.053(3) -0.001(3) -0.003(3) -0.002(3)
N25 0.045(3) 0.048(4) 0.067(4) -0.003(3) 0.002(3) -0.011(3)
N65 0.056(4) 0.052(4) 0.041(3) -0.007(3) -0.011(3) 0.005(3)
O24 0.050(3) 0.068(4) 0.095(4) 0.007(3) 0.003(3) 0.008(3)
O28 0.067(3) 0.057(3) 0.061(3) 0.011(3) -0.004(3) 0.002(3)
O64 0.089(4) 0.097(5) 0.087(4) -0.018(4) -0.050(3) 0.008(4)
O68 0.062(3) 0.058(3) 0.052(3) 0.001(3) 0.005(2) -0.007(3)
C2 0.047(4) 0.045(4) 0.046(4) -0.001(3) -0.006(3) -0.002(3)
C3 0.043(4) 0.054(5) 0.060(4) 0.008(4) -0.012(3) -0.001(4)
C4 0.046(4) 0.058(5) 0.067(5) 0.008(4) -0.010(3) -0.003(4)
C5 0.043(4) 0.051(4) 0.055(4) 0.003(4) 0.002(3) 0.001(3)
C6 0.044(4) 0.042(4) 0.038(3) -0.005(3) -0.001(3) -0.004(3)
C6A 0.053(4) 0.038(4) 0.045(4) -0.004(3) 0.011(3) -0.001(3)
C21 0.053(4) 0.046(4) 0.051(4) 0.002(3) -0.007(3) 0.003(4)
C22 0.066(5) 0.052(5) 0.070(5) -0.008(4) -0.002(4) -0.012(4)
C23 0.056(5) 0.072(6) 0.066(5) -0.004(5) -0.013(4) -0.011(4)
C24 0.053(5) 0.051(4) 0.063(5) 0.011(4) -0.003(4) -0.011(4)
C26 0.060(5) 0.057(5) 0.052(4) -0.001(4) 0.007(4) -0.013(4)
C27 0.086(6) 0.078(6) 0.051(5) 0.009(5) -0.003(4) -0.004(5)
C29 0.052(4) 0.070(5) 0.053(4) -0.010(4) 0.001(4) -0.008(4)
C30 0.123(9) 0.099(9) 0.109(8) -0.035(7) 0.049(7) -0.026(8)
C31 0.197(15) 0.091(9) 0.153(12) -0.060(9) 0.092(11) -0.031(10)
C32 0.125(10) 0.074(7) 0.111(9) -0.024(7) 0.013(7) -0.010(7)
C33 0.098(8) 0.072(7) 0.088(7) -0.010(6) 0.010(6) -0.022(6)
C34 0.071(6) 0.072(6) 0.075(6) -0.012(5) 0.016(4) -0.024(5)
C61 0.053(4) 0.043(4) 0.040(4) -0.006(3) -0.004(3) -0.005(3)
C62 0.061(5) 0.052(4) 0.055(4) -0.006(4) -0.016(3) 0.007(4)
C63 0.053(5) 0.079(6) 0.097(6) -0.020(6) -0.018(4) 0.015(5)
C64 0.055(4) 0.071(6) 0.053(4) 0.000(4) -0.019(4) 0.002(4)
C66 0.068(5) 0.065(5) 0.043(4) -0.001(4) 0.007(4) 0.000(4)
C67 0.075(5) 0.068(6) 0.055(4) -0.006(4) 0.014(4) 0.001(5)
C69 0.078(6) 0.057(5) 0.058(5) -0.006(4) 0.008(4) 0.005(5)
C70 0.094(7) 0.068(6) 0.081(6) -0.003(5) 0.021(5) 0.006(5)
C71 0.122(9) 0.068(7) 0.110(9) -0.012(6) 0.016(7) 0.000(7)
C72 0.133(10) 0.055(6) 0.095(7) -0.011(6) -0.007(7) 0.004(6)
C73 0.086(7) 0.080(7) 0.075(6) -0.018(5) -0.006(5) 0.012(6)
C74 0.074(6) 0.069(6) 0.060(5) -0.010(4) 0.004(4) 0.002(5)
N1A 0.037(3) 0.050(3) 0.043(3) -0.002(3) 0.001(2) -0.005(3)
N25A 0.051(3) 0.049(3) 0.041(3) -0.002(3) 0.010(2) 0.002(3)
N65A 0.041(3) 0.050(4) 0.060(4) 0.000(3) 0.004(3) 0.006(3)
O24A 0.088(4) 0.090(5) 0.079(4) -0.004(4) 0.050(3) 0.005(4)
O28A 0.056(3) 0.052(3) 0.051(3) 0.001(2) -0.002(2) 0.013(3)
O64A 0.047(3) 0.068(4) 0.098(4) 0.007(3) 0.003(3) -0.005(3)
O68A 0.066(3) 0.052(3) 0.056(3) 0.013(3) 0.004(2) -0.007(3)
C2A 0.037(3) 0.043(4) 0.039(3) -0.009(3) 0.007(3) 0.002(3)
C3A 0.038(4) 0.056(4) 0.057(4) -0.004(4) 0.008(3) -0.003(3)
C4A 0.038(4) 0.062(5) 0.058(4) 0.004(4) 0.011(3) 0.003(4)
C5A 0.050(4) 0.047(4) 0.050(4) 0.009(4) 0.015(3) 0.007(4)
C21A 0.045(4) 0.045(4) 0.047(4) -0.002(3) 0.008(3) 0.004(3)
C22A 0.056(4) 0.051(5) 0.062(5) -0.002(4) 0.009(4) -0.010(4)
C23A 0.070(6) 0.091(7) 0.102(7) -0.027(6) 0.034(5) -0.013(5)
C24A 0.051(4) 0.065(5) 0.063(5) 0.000(4) 0.021(4) 0.004(4)
C26A 0.057(4) 0.061(5) 0.038(4) -0.005(3) 0.003(3) 0.000(4)
C27A 0.060(5) 0.065(5) 0.056(4) -0.013(4) 0.000(4) 0.005(4)
C29A 0.072(5) 0.056(5) 0.047(4) -0.010(4) 0.007(4) -0.008(4)
C30A 0.086(6) 0.068(6) 0.062(5) 0.000(5) -0.005(5) -0.005(5)
C31A 0.100(7) 0.077(7) 0.078(6) -0.019(6) 0.005(5) -0.027(6)
C32A 0.124(9) 0.063(6) 0.071(6) 0.002(5) 0.006(6) -0.012(6)
C33A 0.097(8) 0.062(6) 0.112(8) 0.006(6) -0.017(6) 0.000(6)
C34A 0.093(7) 0.057(6) 0.089(7) 0.005(5) -0.015(5) 0.003(5)
C61A 0.044(4) 0.046(4) 0.054(4) 0.001(4) 0.005(3) -0.001(3)
C62A 0.070(5) 0.055(5) 0.066(5) -0.009(4) 0.005(4) 0.008(4)
C63A 0.059(5) 0.064(5) 0.080(6) 0.000(5) 0.018(4) 0.009(4)
C64A 0.049(4) 0.049(4) 0.060(5) 0.012(4) 0.007(3) 0.007(4)
C66A 0.051(4) 0.060(5) 0.052(4) 0.001(4) -0.006(3) 0.001(4)
C67A 0.076(6) 0.067(5) 0.052(5) 0.004(4) 0.002(4) -0.004(5)
C69A 0.053(4) 0.058(5) 0.053(4) -0.001(4) 0.003(4) -0.007(4)
C70A 0.089(7) 0.085(7) 0.078(6) 0.001(6) -0.014(5) -0.013(6)
C71A 0.141(10) 0.092(9) 0.074(7) -0.022(6) -0.001(7) -0.044(8)
C72A 0.145(11) 0.069(7) 0.102(9) -0.014(7) 0.037(8) -0.001(8)
C73A 0.105(8) 0.060(7) 0.112(9) -0.008(6) 0.014(7) 0.023(6)
C74A 0.073(6) 0.073(6) 0.065(5) -0.015(5) 0.003(4) 0.018(5)

loop_
_atom_type_symbol
_atom_type_description
_atom_type_scat_dispersion_real
_atom_type_scat_dispersion_imag
_atom_type_scat_source
C C 0.0033 0.0016 'International Tables Vol C Tables 4.2.6.8 and 6.1.1.4'
H H 0 0 'International Tables Vol C Tables 4.2.6.8 and 6.1.1.4'
N N 0.0061 0.0033 'International Tables Vol C Tables 4.2.6.8 and 6.1.1.4'
O O 0.0106 0.006 'International Tables Vol C Tables 4.2.6.8 and 6.1.1.4'

loop_
_geom_angle_atom_site_label_1
_geom_angle_atom_site_label_2
_geom_angle_atom_site_label_3
_geom_angle
_geom_angle_site_symmetry_1
_geom_angle_site_symmetry_3
_geom_angle_publ_flag
C6 N1 C2 118.8(6) . . ?
C24 N25 C21 114.0(6) . . ?
C24 N25 C26 124.5(6) . . ?
C21 N25 C26 112.0(6) . . ?
C64 N65 C61 112.9(6) . . ?
C64 N65 C66 125.0(6) . . ?
C61 N65 C66 110.4(6) . . ?
C27 O28 C21 105.2(6) . . ?
C61 O68 C67 105.1(5) . . ?
N1 C2 C3 121.0(6) . . ?
N1 C2 C21 113.4(6) . . ?
C3 C2 C21 125.6(6) . . ?
C4 C3 C2 119.4(7) . . ?
C3 C4 C5 119.9(7) . . ?
C6 C5 C4 116.9(7) . . ?
N1 C6 C5 123.9(6) . . ?
N1 C6 C61 113.7(5) . . ?
C5 C6 C61 122.3(6) . . ?
N1A C6A C5A 122.6(6) . . ?
N1A C6A C61A 113.6(5) . . ?
C5A C6A C61A 123.7(6) . . ?
N25 C21 O28 104.4(6) . . ?
N25 C21 C2 111.2(6) . . ?
O28 C21 C2 110.7(5) . . ?
N25 C21 C22 106.0(6) . . ?
O28 C21 C22 112.0(6) . . ?
C2 C21 C22 112.2(6) . . ?
C21 C22 C23 103.1(6) . . ?
C24 C23 C22 104.2(6) . . ?
O24 C24 N25 126.1(8) . . ?
O24 C24 C23 126.1(7) . . ?
N25 C24 C23 107.7(7) . . ?
N25 C26 C29 115.9(7) . . ?
N25 C26 C27 100.8(6) . . ?
C29 C26 C27 114.4(7) . . ?
O28 C27 C26 106.6(6) . . ?
C30 C29 C34 118.0(9) . . ?
C30 C29 C26 120.1(9) . . ?
C34 C29 C26 121.9(8) . . ?
C29 C30 C31 120.9(11) . . ?
C32 C31 C30 120.3(11) . . ?
C33 C32 C31 119.0(11) . . ?
C32 C33 C34 120.7(10) . . ?
C29 C34 C33 121.0(9) . . ?
O68 C61 N65 102.7(5) . . ?
O68 C61 C62 112.1(6) . . ?
N65 C61 C62 105.4(5) . . ?
O68 C61 C6 111.0(5) . . ?
N65 C61 C6 111.7(6) . . ?
C62 C61 C6 113.3(6) . . ?
C61 C62 C63 103.9(6) . . ?
C64 C63 C62 104.7(6) . . ?
O64 C64 N65 124.7(8) . . ?
O64 C64 C63 128.4(7) . . ?
N65 C64 C63 106.9(6) . . ?
N65 C66 C67 101.4(6) . . ?
N65 C66 C69 112.8(7) . . ?
C67 C66 C69 115.3(7) . . ?
O68 C67 C66 105.8(6) . . ?
C70 C69 C74 120.2(9) . . ?
C70 C69 C66 121.8(8) . . ?
C74 C69 C66 118.0(8) . . ?
C69 C70 C71 120.5(10) . . ?
C72 C71 C70 118.8(11) . . ?
C73 C72 C71 121.2(10) . . ?
C72 C73 C74 120.5(10) . . ?
C73 C74 C69 118.7(9) . . ?
C6A N1A C2A 118.3(5) . . ?
C24A N25A C21A 114.0(6) . . ?
C24A N25A C26A 122.9(6) . . ?
C21A N25A C26A 109.4(5) . . ?
C64A N65A C66A 123.7(6) . . ?
C64A N65A C61A 113.7(6) . . ?
C66A N65A C61A 111.7(5) . . ?
C21A O28A C27A 105.1(5) . . ?
C67A O68A C61A 106.3(6) . . ?
N1A C2A C3A 122.4(6) . . ?
N1A C2A C21A 114.9(5) . . ?
C3A C2A C21A 122.7(6) . . ?
C2A C3A C4A 118.6(7) . . ?
C5A C4A C3A 119.3(6) . . ?
C6A C5A C4A 118.7(6) . . ?
O28A C21A N25A 103.4(5) . . ?
O28A C21A C2A 110.9(5) . . ?
N25A C21A C2A 113.0(5) . . ?
O28A C21A C22A 111.8(6) . . ?
N25A C21A C22A 104.7(5) . . ?
C2A C21A C22A 112.4(6) . . ?
C23A C22A C21A 105.5(6) . . ?
C22A C23A C24A 105.5(7) . . ?
O24A C24A N25A 125.2(8) . . ?
O24A C24A C23A 128.4(8) . . ?
N25A C24A C23A 106.5(6) . . ?
N25A C26A C29A 114.2(7) . . ?
N25A C26A C27A 101.5(6) . . ?
C29A C26A C27A 115.2(7) . . ?
O28A C27A C26A 105.9(6) . . ?
C30A C29A C34A 117.8(8) . . ?
C30A C29A C26A 120.4(8) . . ?
C34A C29A C26A 121.8(8) . . ?
C29A C30A C31A 120.8(10) . . ?
C32A C31A C30A 120.0(10) . . ?
C33A C32A C31A 119.2(10) . . ?
C34A C33A C32A 120.2(10) . . ?
C33A C34A C29A 122.0(10) . . ?
O68A C61A N65A 103.0(5) . . ?
O68A C61A C6A 111.4(5) . . ?
N65A C61A C6A 110.3(6) . . ?
O68A C61A C62A 113.2(6) . . ?
N65A C61A C62A 104.8(5) . . ?
C6A C61A C62A 113.3(6) . . ?
C61A C62A C63A 104.8(6) . . ?
C64A C63A C62A 104.5(6) . . ?
O64A C64A N65A 126.1(7) . . ?
O64A C64A C63A 126.8(7) . . ?
N65A C64A C63A 107.0(6) . . ?
N65A C66A C69A 115.0(6) . . ?
N65A C66A C67A 100.6(6) . . ?
C69A C66A C67A 114.4(7) . . ?
O68A C67A C66A 106.5(6) . . ?
C70A C69A C74A 118.1(9) . . ?
C70A C69A C66A 119.7(8) . . ?
C74A C69A C66A 122.2(8) . . ?
C69A C70A C71A 121.5(11) . . ?
C70A C71A C72A 118.4(10) . . ?
C73A C72A C71A 119.1(11) . . ?
C72A C73A C74A 122.3(11) . . ?
C73A C74A C69A 120.5(10) . . ?

loop_
_geom_bond_atom_site_label_1
_geom_bond_atom_site_label_2
_geom_bond_distance
_geom_bond_site_symmetry_2
_geom_bond_publ_flag
N1 C6 1.318(8) . ?
N1 C2 1.349(8) . ?
N25 C24 1.345(9) . ?
N25 C21 1.426(9) . ?
N25 C26 1.451(9) . ?
N65 C64 1.368(9) . ?
N65 C61 1.447(8) . ?
N65 C66 1.471(9) . ?
O24 C24 1.223(9) . ?
O28 C27 1.439(10) . ?
O28 C21 1.442(8) . ?
O64 C64 1.207(8) . ?
O68 C61 1.431(8) . ?
O68 C67 1.447(9) . ?
C2 C3 1.396(9) . ?
C2 C21 1.508(9) . ?
C3 C4 1.360(10) . ?
C4 C5 1.395(9) . ?
C5 C6 1.389(8) . ?
C6 C61 1.524(9) . ?
C6A N1A 1.336(8) . ?
C6A C5A 1.372(9) . ?
C6A C61A 1.518(9) . ?
C21 C22 1.534(10) . ?
C22 C23 1.534(10) . ?
C23 C24 1.522(11) . ?
C26 C29 1.503(11) . ?
C26 C27 1.550(12) . ?
C29 C30 1.346(12) . ?
C29 C34 1.362(11) . ?
C30 C31 1.386(16) . ?
C31 C32 1.348(15) . ?
C32 C33 1.346(14) . ?
C33 C34 1.368(13) . ?
C61 C62 1.517(10) . ?
C62 C63 1.526(10) . ?
C63 C64 1.494(11) . ?
C66 C67 1.519(11) . ?
C66 C69 1.526(11) . ?
C69 C70 1.353(12) . ?
C69 C74 1.396(11) . ?
C70 C71 1.404(14) . ?
C71 C72 1.359(14) . ?
C72 C73 1.358(13) . ?
C73 C74 1.385(13) . ?
N1A C2A 1.340(8) . ?
N25A C24A 1.364(9) . ?
N25A C21A 1.444(8) . ?
N25A C26A 1.459(9) . ?
N65A C64A 1.370(8) . ?
N65A C66A 1.454(9) . ?
N65A C61A 1.455(9) . ?
O24A C24A 1.195(8) . ?
O28A C21A 1.421(8) . ?
O28A C27A 1.434(9) . ?
O64A C64A 1.219(8) . ?
O68A C67A 1.424(10) . ?
O68A C61A 1.429(8) . ?
C2A C3A 1.376(8) . ?
C2A C21A 1.516(9) . ?
C3A C4A 1.379(9) . ?
C4A C5A 1.376(9) . ?
C21A C22A 1.533(9) . ?
C22A C23A 1.506(10) . ?
C23A C24A 1.517(12) . ?
C26A C29A 1.511(11) . ?
C26A C27A 1.540(10) . ?
C29A C30A 1.377(11) . ?
C29A C34A 1.382(12) . ?
C30A C31A 1.388(13) . ?
C31A C32A 1.384(13) . ?
C32A C33A 1.370(13) . ?
C33A C34A 1.365(13) . ?
C61A C62A 1.519(10) . ?
C62A C63A 1.530(10) . ?
C63A C64A 1.514(11) . ?
C66A C69A 1.509(11) . ?
C66A C67A 1.543(11) . ?
C69A C70A 1.361(11) . ?
C69A C74A 1.388(11) . ?
C70A C71A 1.401(15) . ?
C71A C72A 1.409(15) . ?
C72A C73A 1.331(15) . ?
C73A C74A 1.367(13) . ?

loop_
_geom_torsion_atom_site_label_1
_geom_torsion_atom_site_label_2
_geom_torsion_atom_site_label_3
_geom_torsion_atom_site_label_4
_geom_torsion
_geom_torsion_site_symmetry_1
_geom_torsion_site_symmetry_2
_geom_torsion_site_symmetry_3
_geom_torsion_site_symmetry_4
_geom_torsion_publ_flag
C6 N1 C2 C3 -1.7(10) . . . . ?
C6 N1 C2 C21 179.4(6) . . . . ?
N1 C2 C3 C4 1.7(11) . . . . ?
C21 C2 C3 C4 -179.6(7) . . . . ?
C2 C3 C4 C5 0.2(12) . . . . ?
C3 C4 C5 C6 -1.9(11) . . . . ?
C2 N1 C6 C5 -0.1(10) . . . . ?
C2 N1 C6 C61 -176.7(6) . . . . ?
C4 C5 C6 N1 1.9(11) . . . . ?
C4 C5 C6 C61 178.3(6) . . . . ?
C24 N25 C21 O28 -123.4(6) . . . . ?
C26 N25 C21 O28 24.5(7) . . . . ?
C24 N25 C21 C2 117.1(6) . . . . ?
C26 N25 C21 C2 -95.0(7) . . . . ?
C24 N25 C21 C22 -5.0(8) . . . . ?
C26 N25 C21 C22 142.9(6) . . . . ?
C27 O28 C21 N25 -33.4(7) . . . . ?
C27 O28 C21 C2 86.3(7) . . . . ?
C27 O28 C21 C22 -147.6(6) . . . . ?
N1 C2 C21 N25 -59.4(8) . . . . ?
C3 C2 C21 N25 121.9(8) . . . . ?
N1 C2 C21 O28 -174.9(6) . . . . ?
C3 C2 C21 O28 6.3(10) . . . . ?
N1 C2 C21 C22 59.2(8) . . . . ?
C3 C2 C21 C22 -119.6(8) . . . . ?
N25 C21 C22 C23 17.0(8) . . . . ?
O28 C21 C22 C23 130.2(6) . . . . ?
C2 C21 C22 C23 -104.5(7) . . . . ?
C21 C22 C23 C24 -21.9(8) . . . . ?
C21 N25 C24 O24 169.0(7) . . . . ?
C26 N25 C24 O24 25.7(12) . . . . ?
C21 N25 C24 C23 -9.6(8) . . . . ?
C26 N25 C24 C23 -152.9(7) . . . . ?
C22 C23 C24 O24 -158.6(8) . . . . ?
C22 C23 C24 N25 20.0(8) . . . . ?
C24 N25 C26 C29 -97.7(9) . . . . ?
C21 N25 C26 C29 118.4(7) . . . . ?
C24 N25 C26 C27 138.2(7) . . . . ?
C21 N25 C26 C27 -5.8(8) . . . . ?
C21 O28 C27 C26 30.4(8) . . . . ?
N25 C26 C27 O28 -15.2(8) . . . . ?
C29 C26 C27 O28 -140.3(7) . . . . ?
N25 C26 C29 C30 139.9(9) . . . . ?
C27 C26 C29 C30 -103.5(10) . . . . ?
N25 C26 C29 C34 -40.5(11) . . . . ?
C27 C26 C29 C34 76.2(10) . . . . ?
C34 C29 C30 C31 -1.3(19) . . . . ?
C26 C29 C30 C31 178.4(13) . . . . ?
C29 C30 C31 C32 3(2) . . . . ?
C30 C31 C32 C33 -1(2) . . . . ?
C31 C32 C33 C34 -2.4(19) . . . . ?
C30 C29 C34 C33 -1.9(15) . . . . ?
C26 C29 C34 C33 178.4(9) . . . . ?
C32 C33 C34 C29 3.8(17) . . . . ?
C67 O68 C61 N65 -38.0(7) . . . . ?
C67 O68 C61 C62 -150.7(6) . . . . ?
C67 O68 C61 C6 81.5(6) . . . . ?
C64 N65 C61 O68 -118.1(6) . . . . ?
C66 N65 C61 O68 27.2(7) . . . . ?
C64 N65 C61 C62 -0.5(8) . . . . ?
C66 N65 C61 C62 144.8(6) . . . . ?
C64 N65 C61 C6 123.0(6) . . . . ?
C66 N65 C61 C6 -91.7(7) . . . . ?
N1 C6 C61 O68 -167.9(6) . . . . ?
C5 C6 C61 O68 15.4(9) . . . . ?
N1 C6 C61 N65 -53.9(8) . . . . ?
C5 C6 C61 N65 129.4(7) . . . . ?
N1 C6 C61 C62 65.0(8) . . . . ?
C5 C6 C61 C62 -111.7(7) . . . . ?
O68 C61 C62 C63 126.2(6) . . . . ?
N65 C61 C62 C63 15.2(8) . . . . ?
C6 C61 C62 C63 -107.2(7) . . . . ?
C61 C62 C63 C64 -23.6(8) . . . . ?
C61 N65 C64 O64 165.9(8) . . . . ?
C66 N65 C64 O64 26.5(13) . . . . ?
C61 N65 C64 C63 -15.0(9) . . . . ?
C66 N65 C64 C63 -154.3(7) . . . . ?
C62 C63 C64 O64 -156.9(9) . . . . ?
C62 C63 C64 N65 24.0(9) . . . . ?
C64 N65 C66 C67 134.3(8) . . . . ?
C61 N65 C66 C67 -5.9(8) . . . . ?
C64 N65 C66 C69 -101.8(9) . . . . ?
C61 N65 C66 C69 118.0(7) . . . . ?
C61 O68 C67 C66 35.3(7) . . . . ?
N65 C66 C67 O68 -17.6(8) . . . . ?
C69 C66 C67 O68 -139.9(7) . . . . ?
N65 C66 C69 C70 19.8(12) . . . . ?
C67 C66 C69 C70 135.7(8) . . . . ?
N65 C66 C69 C74 -160.2(7) . . . . ?
C67 C66 C69 C74 -44.3(10) . . . . ?
C74 C69 C70 C71 -0.2(15) . . . . ?
C66 C69 C70 C71 179.9(10) . . . . ?
C69 C70 C71 C72 -1.7(18) . . . . ?
C70 C71 C72 C73 4.0(18) . . . . ?
C71 C72 C73 C74 -4.3(16) . . . . ?
C72 C73 C74 C69 2.3(14) . . . . ?
C70 C69 C74 C73 -0.1(13) . . . . ?
C66 C69 C74 C73 179.8(8) . . . . ?
C5A C6A N1A C2A -1.4(10) . . . . ?
C61A C6A N1A C2A 179.7(6) . . . . ?
C6A N1A C2A C3A -0.4(10) . . . . ?
C6A N1A C2A C21A -178.4(6) . . . . ?
N1A C2A C3A C4A 1.3(11) . . . . ?
C21A C2A C3A C4A 179.2(6) . . . . ?
C2A C3A C4A C5A -0.6(11) . . . . ?
N1A C6A C5A C4A 2.1(11) . . . . ?
C61A C6A C5A C4A -179.1(7) . . . . ?
C3A C4A C5A C6A -1.1(11) . . . . ?
C27A O28A C21A N25A -38.9(6) . . . . ?
C27A O28A C21A C2A 82.6(6) . . . . ?
C27A O28A C21A C22A -151.1(6) . . . . ?
C24A N25A C21A O28A -111.0(6) . . . . ?
C26A N25A C21A O28A 31.0(7) . . . . ?
C24A N25A C21A C2A 129.0(6) . . . . ?
C26A N25A C21A C2A -89.0(7) . . . . ?
C24A N25A C21A C22A 6.3(8) . . . . ?
C26A N25A C21A C22A 148.2(6) . . . . ?
N1A C2A C21A O28A -170.5(5) . . . . ?
C3A C2A C21A O28A 11.6(9) . . . . ?
N1A C2A C21A N25A -54.8(8) . . . . ?
C3A C2A C21A N25A 127.2(7) . . . . ?
N1A C2A C21A C22A 63.5(7) . . . . ?
C3A C2A C21A C22A -114.5(7) . . . . ?
O28A C21A C22A C23A 118.2(7) . . . . ?
N25A C21A C22A C23A 6.8(8) . . . . ?
C2A C21A C22A C23A -116.3(7) . . . . ?
C21A C22A C23A C24A -16.0(9) . . . . ?
C21A N25A C24A O24A 162.8(8) . . . . ?
C26A N25A C24A O24A 26.7(13) . . . . ?
C21A N25A C24A C23A -16.6(9) . . . . ?
C26A N25A C24A C23A -152.8(7) . . . . ?
C22A C23A C24A O24A -159.5(9) . . . . ?
C22A C23A C24A N25A 20.0(10) . . . . ?
C24A N25A C26A C29A -108.2(8) . . . . ?
C21A N25A C26A C29A 113.9(7) . . . . ?
C24A N25A C26A C27A 127.1(7) . . . . ?
C21A N25A C26A C27A -10.8(7) . . . . ?
C21A O28A C27A C26A 32.6(7) . . . . ?
N25A C26A C27A O28A -13.1(7) . . . . ?
C29A C26A C27A O28A -137.1(7) . . . . ?
N25A C26A C29A C30A -167.6(7) . . . . ?
C27A C26A C29A C30A -50.6(10) . . . . ?
N25A C26A C29A C34A 14.1(11) . . . . ?
C27A C26A C29A C34A 131.1(8) . . . . ?
C34A C29A C30A C31A 1.3(13) . . . . ?
C26A C29A C30A C31A -177.1(8) . . . . ?
C29A C30A C31A C32A -2.2(15) . . . . ?
C30A C31A C32A C33A 2.8(15) . . . . ?
C31A C32A C33A C34A -2.4(17) . . . . ?
C32A C33A C34A C29A 1.5(18) . . . . ?
C30A C29A C34A C33A -0.9(15) . . . . ?
C26A C29A C34A C33A 177.4(9) . . . . ?
C67A O68A C61A N65A -34.1(7) . . . . ?
C67A O68A C61A C6A 84.1(7) . . . . ?
C67A O68A C61A C62A -146.7(6) . . . . ?
C64A N65A C61A O68A -122.7(6) . . . . ?
C66A N65A C61A O68A 23.1(7) . . . . ?
C64A N65A C61A C6A 118.3(6) . . . . ?
C66A N65A C61A C6A -95.9(6) . . . . ?
C64A N65A C61A C62A -4.0(8) . . . . ?
C66A N65A C61A C62A 141.8(6) . . . . ?
N1A C6A C61A O68A -171.8(6) . . . . ?
C5A C6A C61A O68A 9.3(9) . . . . ?
N1A C6A C61A N65A -58.1(7) . . . . ?
C5A C6A C61A N65A 123.0(7) . . . . ?
N1A C6A C61A C62A 59.1(8) . . . . ?
C5A C6A C61A C62A -119.8(8) . . . . ?
O68A C61A C62A C63A 127.9(6) . . . . ?
N65A C61A C62A C63A 16.4(8) . . . . ?
C6A C61A C62A C63A -103.9(7) . . . . ?
C61A C62A C63A C64A -22.3(8) . . . . ?
C66A N65A C64A O64A 26.6(11) . . . . ?
C61A N65A C64A O64A 167.8(7) . . . . ?
C66A N65A C64A C63A -151.6(7) . . . . ?
C61A N65A C64A C63A -10.5(8) . . . . ?
C62A C63A C64A O64A -157.9(8) . . . . ?
C62A C63A C64A N65A 20.4(8) . . . . ?
C64A N65A C66A C69A -98.4(8) . . . . ?
C61A N65A C66A C69A 119.8(7) . . . . ?
C64A N65A C66A C67A 138.2(7) . . . . ?
C61A N65A C66A C67A -3.6(8) . . . . ?
C61A O68A C67A C66A 33.0(8) . . . . ?
N65A C66A C67A O68A -17.6(8) . . . . ?
C69A C66A C67A O68A -141.4(7) . . . . ?
N65A C66A C69A C70A 128.9(8) . . . . ?
C67A C66A C69A C70A -115.4(8) . . . . ?
N65A C66A C69A C74A -48.1(11) . . . . ?
C67A C66A C69A C74A 67.6(10) . . . . ?
C74A C69A C70A C71A -2.3(14) . . . . ?
C66A C69A C70A C71A -179.4(9) . . . . ?
C69A C70A C71A C72A 2.6(16) . . . . ?
C70A C71A C72A C73A -1.8(17) . . . . ?
C71A C72A C73A C74A 0.7(17) . . . . ?
C72A C73A C74A C69A -0.4(16) . . . . ?
C70A C69A C74A C73A 1.2(13) . . . . ?
C66A C69A C74A C73A 178.2(8) . . . . ?

loop_
_cod_related_entry_id
_cod_related_entry_database
_cod_related_entry_code
1 ChemSpider 26995565
